data_4121204
loop_
_publ_author_name
'Yuetao Zhang'
'Meghan Schmitt'
'Laura Falivene'
'Lucia Caporaso'
'Luigi Cavallo'
'Eugene Y.-X. Chen'

_publ_section_title
;
 Organocatalytic Conjugate-Addition Polymerization of Linear and Cyclic
 Acrylic Monomers by N-Heterocyclic Carbenes: Mechanisms of Chain
 Initiation, Propagation, and Termination
;
_journal_name_full 'Journal of the American Chemical Society'
_journal_page_first 17925
_journal_page_last 17942
_journal_paper_doi 10.1021/ja4088677
_journal_volume 135
_journal_year 2013
_chemical_formula_moiety 'C26 H32 N2 O2'
_chemical_formula_sum 'C26 H32 N2 O2'
_chemical_formula_weight 404.54
_chemical_name_systematic
; 
 ? 
;
_space_group_IT_number 15
_symmetry_cell_setting monoclinic
_symmetry_space_group_name_Hall '-C 2yc'
_symmetry_space_group_name_H-M 'C 1 2/c 1'
_atom_sites_solution_hydrogens geom
_atom_sites_solution_primary direct
_atom_sites_solution_secondary difmap
_audit_creation_method SHELXL-97
_cell_angle_alpha 90.00
_cell_angle_beta 113.260(8)
_cell_angle_gamma 90.00
_cell_formula_units_Z 8
_cell_length_a 40.091(5)
_cell_length_b 7.8348(9)
_cell_length_c 16.111(2)
_cell_measurement_reflns_used 9973
_cell_measurement_temperature 100(2)
_cell_measurement_theta_max 28.08
_cell_measurement_theta_min 2.21
_cell_volume 4649.2(10)
_computing_cell_refinement 'Bruker SMART'
_computing_data_collection 'Bruker SMART'
_computing_data_reduction 'Bruker SAINT'
_computing_molecular_graphics 'Bruker SHELXTL'
_computing_publication_material 'Bruker SHELXTL'
_computing_structure_refinement 'SHELXL-97 (Sheldrick, 1997)'
_computing_structure_solution 'SHELXS-97 (Sheldrick, 1990)'
_diffrn_ambient_temperature 100(2)
_diffrn_measured_fraction_theta_full 0.995
_diffrn_measured_fraction_theta_max 0.995
_diffrn_measurement_device_type 'CCD area detector'
_diffrn_measurement_method 'phi and omega scans'
_diffrn_radiation_monochromator graphite
_diffrn_radiation_source 'fine-focus sealed tube'
_diffrn_radiation_type MoK\a
_diffrn_radiation_wavelength 0.71073
_diffrn_reflns_av_R_equivalents 0.0328
_diffrn_reflns_av_sigmaI/netI 0.0206
_diffrn_reflns_limit_h_max 53
_diffrn_reflns_limit_h_min -53
_diffrn_reflns_limit_k_max 10
_diffrn_reflns_limit_k_min -9
_diffrn_reflns_limit_l_max 21
_diffrn_reflns_limit_l_min -21
_diffrn_reflns_number 40348
_diffrn_reflns_theta_full 28.36
_diffrn_reflns_theta_max 28.36
_diffrn_reflns_theta_min 2.21
_exptl_absorpt_coefficient_mu 0.073
_exptl_absorpt_correction_T_max 0.7457
_exptl_absorpt_correction_T_min 0.6830
_exptl_absorpt_correction_type multi-scan
_exptl_absorpt_process_details 'SADABS, Bruker(2000)'
_exptl_crystal_colour colourless
_exptl_crystal_density_diffrn 1.156
_exptl_crystal_description block
_exptl_crystal_F_000 1744
_exptl_crystal_size_max 0.658
_exptl_crystal_size_mid 0.329
_exptl_crystal_size_min 0.146
_refine_diff_density_max 0.192
_refine_diff_density_min -0.172
_refine_diff_density_rms 0.033
_refine_ls_extinction_method none
_refine_ls_goodness_of_fit_ref 1.018
_refine_ls_hydrogen_treatment mixed
_refine_ls_matrix_type full
_refine_ls_number_parameters 399
_refine_ls_number_reflns 5797
_refine_ls_number_restraints 0
_refine_ls_restrained_S_all 1.018
_refine_ls_R_factor_all 0.0668
_refine_ls_R_factor_gt 0.0440
_refine_ls_shift/su_max 0.000
_refine_ls_shift/su_mean 0.000
_refine_ls_structure_factor_coef Fsqd
_refine_ls_weighting_details 'calc w=1/[\s^2^(Fo^2^)+(0.0659P)^2^+1.6255P] where P=(Fo^2^+2Fc^2^)/3'
_refine_ls_weighting_scheme calc
_refine_ls_wR_factor_gt 0.1183
_refine_ls_wR_factor_ref 0.1357
_reflns_number_gt 4090
_reflns_number_total 5797
_reflns_threshold_expression >2sigma(I)
_cod_data_source_file ja4088677_si_002.cif
_cod_data_source_block ec68a
_cod_original_cell_volume 4649.3(10)
_cod_original_sg_symbol_Hall '-C 2yc '
_cod_database_code 4121204

loop_
_symmetry_equiv_pos_as_xyz
'x, y, z'
'-x, y, -z+1/2'
'x+1/2, y+1/2, z'
'-x+1/2, y+1/2, -z+1/2'
'-x, -y, -z'
'x, -y, z-1/2'
'-x+1/2, -y+1/2, -z'
'x+1/2, -y+1/2, z-1/2'

loop_
_atom_site_label
_atom_site_type_symbol
_atom_site_fract_x
_atom_site_fract_y
_atom_site_fract_z
_atom_site_U_iso_or_equiv
_atom_site_adp_type
_atom_site_occupancy
_atom_site_symmetry_multiplicity
_atom_site_calc_flag
O1 O 0.09317(4) 0.73787(18) 0.59073(7) 0.0796(4) Uani 1 1 d
O2 O 0.06963(3) 0.57474(16) 0.46762(7) 0.0643(3) Uani 1 1 d
N1 N 0.12343(3) 0.55055(14) 0.32806(7) 0.0445(3) Uani 1 1 d
N2 N 0.17442(3) 0.48007(15) 0.44036(7) 0.0470(3) Uani 1 1 d
C1 C 0.14523(3) 0.59239(16) 0.41738(8) 0.0405(3) Uani 1 1 d
C2 C 0.13949(4) 0.4170(2) 0.29926(10) 0.0548(4) Uani 1 1 d
C3 C 0.17008(5) 0.3762(2) 0.36659(10) 0.0566(4) Uani 1 1 d
C4 C 0.14073(4) 0.71323(17) 0.47206(9) 0.0446(3) Uani 1 1 d
C5 C 0.10604(4) 0.80505(18) 0.45990(9) 0.0483(3) Uani 1 1 d
C6 C 0.08921(4) 0.7078(2) 0.51411(9) 0.0532(4) Uani 1 1 d
C7 C 0.11269(7) 0.9898(2) 0.49042(15) 0.0749(5) Uani 1 1 d
C8 C 0.05473(7) 0.4632(4) 0.51521(18) 0.0920(7) Uani 1 1 d
C9 C 0.09224(3) 0.64249(16) 0.26995(8) 0.0401(3) Uani 1 1 d
C10 C 0.09618(4) 0.80769(18) 0.24270(8) 0.0445(3) Uani 1 1 d
C11 C 0.06495(4) 0.8974(2) 0.19053(9) 0.0517(3) Uani 1 1 d
C12 C 0.03076(4) 0.8266(2) 0.16532(9) 0.0549(4) Uani 1 1 d
C13 C 0.02807(4) 0.6596(2) 0.18990(9) 0.0507(3) Uani 1 1 d
C14 C 0.05826(4) 0.56448(17) 0.24195(8) 0.0443(3) Uani 1 1 d
C15 C 0.13268(5) 0.8904(2) 0.27014(12) 0.0580(4) Uani 1 1 d
C16 C -0.00306(6) 0.9293(4) 0.11414(18) 0.0857(6) Uani 1 1 d
C17 C 0.05434(6) 0.3839(2) 0.26770(14) 0.0634(4) Uani 1 1 d
C18 C 0.20295(3) 0.46134(16) 0.52780(8) 0.0412(3) Uani 1 1 d
C19 C 0.23871(4) 0.49222(17) 0.53789(9) 0.0446(3) Uani 1 1 d
C20 C 0.26622(4) 0.47022(18) 0.62298(10) 0.0474(3) Uani 1 1 d
C21 C 0.25964(4) 0.41568(17) 0.69653(9) 0.0468(3) Uani 1 1 d
C22 C 0.22400(4) 0.38503(18) 0.68387(9) 0.0469(3) Uani 1 1 d
C23 C 0.19524(4) 0.40662(16) 0.60082(9) 0.0435(3) Uani 1 1 d
C24 C 0.24787(6) 0.5444(3) 0.45947(12) 0.0631(4) Uani 1 1 d
C25 C 0.29005(5) 0.3882(3) 0.78753(12) 0.0654(4) Uani 1 1 d
C26 C 0.15724(4) 0.3687(2) 0.59217(13) 0.0594(4) Uani 1 1 d
H2 H 0.1282(5) 0.377(2) 0.2397(12) 0.063(5) Uiso 1 1 d
H3 H 0.1871(5) 0.294(2) 0.3717(12) 0.072(5) Uiso 1 1 d
H4 H 0.1599(4) 0.7188(18) 0.5319(11) 0.052(4) Uiso 1 1 d
H5 H 0.0884(4) 0.8049(17) 0.3980(10) 0.043(4) Uiso 1 1 d
H7A H 0.1326(6) 0.998(3) 0.5550(15) 0.093(6) Uiso 1 1 d
H7B H 0.0898(6) 1.043(3) 0.4882(13) 0.082(6) Uiso 1 1 d
H7C H 0.1242(7) 1.054(3) 0.4540(16) 0.110(8) Uiso 1 1 d
H8A H 0.0737(7) 0.419(3) 0.5670(17) 0.100(7) Uiso 1 1 d
H8B H 0.0389(8) 0.386(4) 0.470(2) 0.134(11) Uiso 1 1 d
H8C H 0.0396(8) 0.534(3) 0.5379(19) 0.128(10) Uiso 1 1 d
H11 H 0.0680(4) 1.011(2) 0.1722(11) 0.066(5) Uiso 1 1 d
H13 H 0.0048(5) 0.613(2) 0.1750(11) 0.062(5) Uiso 1 1 d
H15A H 0.1414(5) 0.934(3) 0.3336(15) 0.087(6) Uiso 1 1 d
H15B H 0.1521(6) 0.809(3) 0.2710(13) 0.087(6) Uiso 1 1 d
H15C H 0.1329(6) 0.985(3) 0.2283(14) 0.091(6) Uiso 1 1 d
H16A H 0.0023(6) 1.042(4) 0.1002(16) 0.106(8) Uiso 1 1 d
H16B H -0.0157(8) 0.879(4) 0.055(2) 0.125(9) Uiso 1 1 d
H16C H -0.0208(9) 0.935(4) 0.145(2) 0.155(12) Uiso 1 1 d
H17A H 0.0623(7) 0.302(3) 0.2350(18) 0.119(8) Uiso 1 1 d
H17B H 0.0689(7) 0.363(3) 0.3301(19) 0.115(8) Uiso 1 1 d
H17C H 0.0292(8) 0.356(3) 0.2542(18) 0.128(9) Uiso 1 1 d
H20 H 0.2910(5) 0.495(2) 0.6300(11) 0.066(5) Uiso 1 1 d
H22 H 0.2185(4) 0.344(2) 0.7344(11) 0.055(4) Uiso 1 1 d
H24A H 0.2489(6) 0.447(3) 0.4248(15) 0.093(7) Uiso 1 1 d
H24B H 0.2719(6) 0.601(2) 0.4834(13) 0.078(6) Uiso 1 1 d
H24C H 0.2296(6) 0.625(3) 0.4198(14) 0.083(6) Uiso 1 1 d
H25A H 0.2931(7) 0.487(4) 0.8260(18) 0.122(9) Uiso 1 1 d
H25B H 0.2846(7) 0.302(3) 0.8253(18) 0.118(8) Uiso 1 1 d
H25C H 0.3120(8) 0.348(3) 0.7857(17) 0.122(9) Uiso 1 1 d
H26A H 0.1408(6) 0.346(3) 0.5293(15) 0.083(6) Uiso 1 1 d
H26B H 0.1588(5) 0.276(3) 0.6309(14) 0.084(6) Uiso 1 1 d
H26C H 0.1480(6) 0.474(3) 0.6180(14) 0.099(7) Uiso 1 1 d

loop_
_atom_site_aniso_label
_atom_site_aniso_U_11
_atom_site_aniso_U_22
_atom_site_aniso_U_33
_atom_site_aniso_U_23
_atom_site_aniso_U_13
_atom_site_aniso_U_12
O1 0.1013(10) 0.1020(10) 0.0389(6) -0.0012(6) 0.0313(6) 0.0264(8)
O2 0.0618(7) 0.0865(8) 0.0441(6) 0.0025(5) 0.0204(5) -0.0066(6)
N1 0.0471(6) 0.0495(6) 0.0307(5) -0.0070(4) 0.0088(5) 0.0056(5)
N2 0.0466(6) 0.0543(6) 0.0339(5) -0.0066(5) 0.0093(5) 0.0106(5)
C1 0.0400(6) 0.0462(6) 0.0310(6) -0.0024(5) 0.0093(5) 0.0021(5)
C2 0.0612(9) 0.0579(8) 0.0382(7) -0.0136(6) 0.0123(7) 0.0097(7)
C3 0.0609(9) 0.0596(9) 0.0439(8) -0.0124(6) 0.0148(7) 0.0162(7)
C4 0.0431(7) 0.0505(7) 0.0323(6) -0.0069(5) 0.0065(5) 0.0043(5)
C5 0.0522(8) 0.0534(8) 0.0333(6) -0.0056(5) 0.0104(6) 0.0117(6)
C6 0.0524(8) 0.0705(9) 0.0334(7) 0.0011(6) 0.0132(6) 0.0225(7)
C7 0.0887(14) 0.0569(10) 0.0744(13) -0.0152(9) 0.0271(12) 0.0142(9)
C8 0.0783(15) 0.129(2) 0.0714(14) 0.0306(14) 0.0322(13) -0.0090(15)
C9 0.0414(7) 0.0491(7) 0.0262(5) -0.0048(5) 0.0095(5) 0.0005(5)
C10 0.0456(7) 0.0529(7) 0.0338(6) -0.0034(5) 0.0145(5) -0.0040(6)
C11 0.0576(9) 0.0540(8) 0.0405(7) 0.0058(6) 0.0161(6) 0.0025(6)
C12 0.0484(8) 0.0710(10) 0.0397(7) 0.0038(6) 0.0114(6) 0.0077(7)
C13 0.0410(7) 0.0688(9) 0.0392(7) -0.0068(6) 0.0124(6) -0.0054(6)
C14 0.0470(7) 0.0526(7) 0.0327(6) -0.0070(5) 0.0150(5) -0.0054(6)
C15 0.0524(9) 0.0657(10) 0.0550(9) -0.0018(8) 0.0201(7) -0.0130(7)
C16 0.0608(12) 0.0998(17) 0.0805(15) 0.0231(13) 0.0106(11) 0.0212(11)
C17 0.0685(11) 0.0527(9) 0.0688(11) -0.0047(8) 0.0270(10) -0.0114(8)
C18 0.0408(7) 0.0426(6) 0.0352(6) -0.0020(5) 0.0098(5) 0.0060(5)
C19 0.0463(7) 0.0456(7) 0.0428(7) 0.0017(5) 0.0187(6) 0.0062(5)
C20 0.0372(7) 0.0512(7) 0.0513(8) -0.0004(6) 0.0147(6) 0.0046(6)
C21 0.0448(7) 0.0474(7) 0.0400(7) 0.0001(5) 0.0081(6) 0.0057(5)
C22 0.0499(8) 0.0501(7) 0.0387(7) 0.0042(6) 0.0152(6) 0.0002(6)
C23 0.0428(7) 0.0430(6) 0.0422(7) -0.0004(5) 0.0142(6) -0.0001(5)
C24 0.0676(11) 0.0757(11) 0.0546(9) 0.0046(8) 0.0335(9) 0.0033(9)
C25 0.0515(10) 0.0830(12) 0.0461(9) 0.0044(8) 0.0025(7) 0.0083(8)
C26 0.0488(9) 0.0670(10) 0.0593(10) 0.0073(8) 0.0179(8) -0.0088(7)

loop_
_atom_type_symbol
_atom_type_description
_atom_type_scat_dispersion_real
_atom_type_scat_dispersion_imag
_atom_type_scat_source
C C 0.0033 0.0016 'International Tables Vol C Tables 4.2.6.8 and 6.1.1.4'
H H 0.0000 0.0000 'International Tables Vol C Tables 4.2.6.8 and 6.1.1.4'
N N 0.0061 0.0033 'International Tables Vol C Tables 4.2.6.8 and 6.1.1.4'
O O 0.0106 0.0060 'International Tables Vol C Tables 4.2.6.8 and 6.1.1.4'

loop_
_geom_angle_atom_site_label_1
_geom_angle_atom_site_label_2
_geom_angle_atom_site_label_3
_geom_angle
C6 O2 C8 116.67(16)
C1 N1 C2 109.54(11)
C1 N1 C9 126.00(10)
C2 N1 C9 123.95(11)
C1 N2 C3 109.48(11)
C1 N2 C18 126.05(10)
C3 N2 C18 124.25(11)
C4 C1 N2 125.68(11)
C4 C1 N1 130.19(12)
N2 C1 N1 104.12(10)
C3 C2 N1 107.99(12)
C2 C3 N2 108.86(13)
C1 C4 C5 127.04(12)
C6 C5 C4 106.56(11)
C6 C5 C7 110.87(14)
C4 C5 C7 112.21(14)
O1 C6 O2 122.40(16)
O1 C6 C5 126.03(16)
O2 C6 C5 111.53(11)
C14 C9 C10 121.45(12)
C14 C9 N1 118.81(12)
C10 C9 N1 119.74(12)
C11 C10 C9 118.15(13)
C11 C10 C15 120.03(14)
C9 C10 C15 121.79(13)
C12 C11 C10 121.71(14)
C11 C12 C13 118.41(14)
C11 C12 C16 121.22(18)
C13 C12 C16 120.35(17)
C12 C13 C14 122.23(14)
C13 C14 C9 117.90(13)
C13 C14 C17 120.82(14)
C9 C14 C17 121.28(13)
C23 C18 C19 120.85(12)
C23 C18 N2 120.31(12)
C19 C18 N2 118.79(12)
C20 C19 C18 118.10(12)
C20 C19 C24 120.01(14)
C18 C19 C24 121.88(13)
C21 C20 C19 122.63(13)
C20 C21 C22 117.65(12)
C20 C21 C25 121.63(14)
C22 C21 C25 120.72(14)
C21 C22 C23 122.51(13)
C22 C23 C18 118.23(12)
C22 C23 C26 119.36(13)
C18 C23 C26 122.40(13)

loop_
_geom_bond_atom_site_label_1
_geom_bond_atom_site_label_2
_geom_bond_distance
O1 C6 1.2040(16)
O2 C6 1.3415(19)
O2 C8 1.439(2)
N1 C1 1.3959(16)
N1 C2 1.4002(17)
N1 C9 1.4264(16)
N2 C1 1.3926(16)
N2 C3 1.3932(17)
N2 C18 1.4289(16)
C1 C4 1.3530(17)
C2 C3 1.316(2)
C4 C5 1.5081(19)
C5 C6 1.505(2)
C5 C7 1.518(2)
C9 C14 1.3955(18)
C9 C10 1.3956(19)
C10 C11 1.392(2)
C10 C15 1.499(2)
C11 C12 1.383(2)
C12 C13 1.384(2)
C12 C16 1.511(2)
C13 C14 1.386(2)
C14 C17 1.500(2)
C18 C23 1.3967(18)
C18 C19 1.3983(19)
C19 C20 1.3897(19)
C19 C24 1.505(2)
C20 C21 1.380(2)
C21 C22 1.382(2)
C21 C25 1.507(2)
C22 C23 1.3892(19)
C23 C26 1.504(2)
